data_4100511
_journal_name_full 'Journal of the American Chemical Society'
_journal_paper_doi 10.1021/ja052081a
_journal_year 2005
_chemical_formula_sum 'C52 H60 N12 O12 S Zn'
_chemical_formula_weight 1140.00
_chemical_name_common 'ZnL4 D19'
_space_group_IT_number 85
_symmetry_cell_setting tetragonal
_symmetry_space_group_name_Hall '-P 4a'
_symmetry_space_group_name_H-M 'P 4/n :2'
_cell_angle_alpha 90.00
_cell_angle_beta 90.00
_cell_angle_gamma 90.00
_cell_formula_units_Z 2
_cell_length_a 18.1240(6)
_cell_length_b 18.1240(6)
_cell_length_c 8.1865(3)
_cell_measurement_temperature 296(2)
_cell_volume 2689.10(16)
_diffrn_ambient_temperature 296(2)
_exptl_crystal_density_diffrn 1.408
_cod_original_sg_symbol_H-M 'P 4/n'
_cod_database_code 4100511

loop_
_symmetry_equiv_pos_as_xyz
'x, y, z'
'-y+1/2, x, z'
'-x+1/2, -y+1/2, z'
'y, -x+1/2, z'
'-x, -y, -z'
'y-1/2, -x, -z'
'x-1/2, y-1/2, -z'
'-y, x-1/2, -z'

loop_
_atom_site_label
_atom_site_type_symbol
_atom_site_fract_x
_atom_site_fract_y
_atom_site_fract_z
_atom_site_U_iso_or_equiv
_atom_site_adp_type
_atom_site_occupancy
_atom_site_symmetry_multiplicity
_atom_site_calc_flag
_atom_site_refinement_flags
_atom_site_disorder_assembly
_atom_site_disorder_group
H2N H 0.76444(14) 1.09047(11) 0.4658(3) 0.0556(5) Uani 1 1 d . . .
H8 H 0.80494(15) 1.17782(13) 0.9460(3) 0.0642(6) Uani 1 1 d . . .
H9 H 0.85922(18) 1.18310(16) 1.2225(3) 0.0750(7) Uani 1 1 d . . .
Zn1 Zn 0.7500 0.7500 0.2466(2) 0.0240(4) Uani 1 4 d S . .
S2 S 0.7500 1.2500 0.5000 0.0283(8) Uani 1 4 d S . .
O2 O 0.7500 0.7500 -0.0235(3) 0.0349(5) Uani 1 4 d S . .
N3 N 0.81799(4) 1.07361(4) 0.73398(9) 0.03816(17) Uani 1 1 d . B .
H3N H 0.80950(12) 1.12525(11) 0.6879(3) 0.0482(5) Uani 1 1 d . . .
N2 N 0.77374(4) 1.03597(4) 0.48709(9) 0.03905(17) Uani 1 1 d . B .
C3 C 0.70941(6) 1.02008(5) 0.23626(13) 0.0393(2) Uani 1 1 d . B .
H3 H 0.70129(17) 1.07918(12) 0.2329(3) 0.0704(7) Uani 1 1 d . . .
C9 C 0.86794(6) 1.13482(6) 1.14783(13) 0.0415(2) Uani 1 1 d . . .
C5 C 0.76037(5) 0.91236(5) 0.36139(11) 0.0312(2) Uani 1 1 d . B .
H5 H 0.79301(15) 0.88557(11) 0.4536(3) 0.0604(6) Uani 1 1 d . . .
N1 N 0.73248(3) 0.86903(3) 0.24319(8) 0.02985(14) Uani 1 1 d . . .
C10 C 0.90980(6) 1.07649(6) 1.20851(12) 0.0437(3) Uani 1 1 d . . .
C1 C 0.69300(6) 0.89970(5) 0.12362(13) 0.0390(2) Uani 1 1 d . . .
H1 H 0.66996(17) 0.86238(13) 0.0340(3) 0.0712(7) Uani 1 1 d . . .
C7 C 0.84651(5) 1.06993(5) 0.89409(12) 0.0340(2) Uani 1 1 d . . .
C8 C 0.83657(5) 1.13168(5) 0.99297(12) 0.0362(2) Uani 1 1 d . . .
C11 C 0.91705(8) 1.01448(7) 1.11072(14) 0.0533(3) Uani 1 1 d . . .
H11 H 0.9492(2) 0.96820(18) 1.1557(4) 0.0955(11) Uani 1 1 d . . .
O1 O 0.7500 0.7500 0.5063(3) 0.0344(5) Uani 1 4 d S . .
C6 C 0.79976(7) 1.01573(5) 0.63769(12) 0.0428(3) Uani 1 1 d . . .
C2 C 0.68155(7) 0.97526(6) 0.11461(13) 0.0457(3) Uani 1 1 d . . .
H2 H 0.65102(19) 0.99878(14) 0.0134(4) 0.0811(9) Uani 1 1 d . . .
C13 C 0.94798(14) 1.08101(13) 1.3711(2) 0.0658(4) Uani 1 1 d . . .
H13A H 1.0030(8) 1.098(2) 1.3615(16) 0.139(9) Uani 0.69(3) 1 d P A 1
H13B H 0.9448(13) 1.0301(5) 1.4349(14) 0.112(6) Uani 0.69(3) 1 d P A 1
H13C H 0.9210(9) 1.1186(7) 1.4530(10) 0.088(4) Uani 0.69(3) 1 d P A 1
H13D H 0.973(5) 1.1327(14) 1.384(8) 0.17(3) Uani 0.31(3) 1 d P A 2
H13E H 0.996(2) 1.049(3) 1.374(3) 0.117(12) Uani 0.31(3) 1 d P A 2
H13F H 0.922(3) 1.062(6) 1.460(4) 0.22(3) Uani 0.31(3) 1 d P A 2
C4 C 0.74847(5) 0.98855(5) 0.36524(11) 0.03065(19) Uani 1 1 d . . .
O3B O 0.8228(3) 0.9521(3) 0.6672(8) 0.0634(16) Uani 0.50 1 d P B 2
C12 C 0.88625(7) 1.01034(6) 0.95526(14) 0.0506(3) Uani 1 1 d . . .
H12 H 0.8941(2) 0.96198(16) 0.8809(4) 0.0939(11) Uani 1 1 d . . .
O4 O 0.71809(8) 1.19103(8) 0.4003(2) 0.0568(4) Uani 1 1 d . . .
O5 O 0.84165(14) 0.80810(15) 0.7373(3) 0.0378(5) Uani 0.50 1 d P . .
O3A O 0.7903(2) 0.9519(3) 0.6897(8) 0.0470(11) Uani 0.50 1 d P B 1
H2O H 0.7723(3) 0.7145(3) -0.0957(5) 0.0479(9) Uani 0.50 1 d P . .
H1O H 0.7731(3) 0.7143(2) 0.5796(5) 0.0449(9) Uani 0.50 1 d P . .
H5A H 0.8457(3) 0.8598(3) 0.7173(5) 0.0567(11) Uani 0.50 1 d P . .
H5B H 0.8885(3) 0.7828(3) 0.7226(5) 0.0529(10) Uani 0.50 1 d P . .

loop_
_atom_site_aniso_label
_atom_site_aniso_U_11
_atom_site_aniso_U_22
_atom_site_aniso_U_33
_atom_site_aniso_U_23
_atom_site_aniso_U_13
_atom_site_aniso_U_12
H2N 0.0805(15) 0.0308(10) 0.0555(12) -0.0020(9) -0.0092(11) 0.0011(10)
H8 0.0774(16) 0.0456(12) 0.0697(14) -0.0124(11) -0.0115(13) 0.0173(12)
H9 0.098(2) 0.0654(15) 0.0620(14) -0.0263(13) -0.0076(14) 0.0082(15)
Zn1 0.0235(5) 0.0235(5) 0.0252(8) 0.000 0.000 0.000
S2 0.0238(11) 0.0238(11) 0.037(2) 0.000 0.000 0.000
O2 0.0394(8) 0.0394(8) 0.0258(10) 0.000 0.000 0.000
N3 0.0500(4) 0.0252(3) 0.0392(4) -0.0039(3) -0.0035(3) -0.0005(3)
H3N 0.0606(12) 0.0320(10) 0.0518(11) -0.0032(9) -0.0095(10) 0.0014(9)
N2 0.0528(4) 0.0238(3) 0.0405(4) -0.0021(3) -0.0072(3) -0.0004(3)
C3 0.0497(6) 0.0256(5) 0.0428(5) 0.0025(4) -0.0103(5) 0.0057(4)
H3 0.0977(19) 0.0317(10) 0.0817(16) 0.0032(11) -0.0257(15) 0.0120(11)
C9 0.0433(6) 0.0420(5) 0.0392(5) -0.0100(5) 0.0029(4) -0.0035(5)
C5 0.0389(5) 0.0217(4) 0.0328(4) -0.0005(4) -0.0074(4) 0.0015(4)
H5 0.0872(17) 0.0371(10) 0.0567(12) -0.0021(10) -0.0344(12) 0.0099(11)
N1 0.0332(3) 0.0234(3) 0.0330(3) -0.0012(3) -0.0062(3) 0.0017(3)
C10 0.0453(6) 0.0482(6) 0.0375(5) -0.0016(5) 0.0001(4) -0.0039(5)
C1 0.0463(5) 0.0306(5) 0.0400(5) -0.0010(4) -0.0152(5) 0.0060(4)
H1 0.0978(19) 0.0466(12) 0.0693(15) -0.0110(12) -0.0467(15) 0.0089(12)
C7 0.0388(5) 0.0264(4) 0.0367(5) -0.0047(4) 0.0016(4) -0.0004(4)
C8 0.0379(5) 0.0300(5) 0.0407(5) -0.0068(4) 0.0028(4) 0.0000(4)
C11 0.0692(8) 0.0455(6) 0.0451(6) -0.0020(5) -0.0112(6) 0.0117(6)
H11 0.134(3) 0.0721(18) 0.0810(18) -0.0051(15) -0.036(2) 0.043(2)
O1 0.0397(7) 0.0397(7) 0.0239(10) 0.000 0.000 0.000
C6 0.0659(7) 0.0235(4) 0.0391(5) -0.0025(4) -0.0103(5) -0.0026(4)
C2 0.0597(7) 0.0316(5) 0.0458(6) 0.0018(5) -0.0197(5) 0.0078(5)
H2 0.116(2) 0.0525(13) 0.0749(16) 0.0051(13) -0.0497(17) 0.0170(15)
C13 0.0687(12) 0.0840(13) 0.0446(8) -0.0040(10) -0.0122(9) -0.0051(12)
H13A 0.073(6) 0.25(2) 0.088(5) 0.021(12) -0.027(5) -0.063(12)
H13B 0.176(16) 0.102(6) 0.059(5) 0.020(4) -0.048(7) 0.009(7)
H13C 0.107(7) 0.101(7) 0.057(4) -0.028(4) -0.012(4) -0.001(5)
H13D 0.27(7) 0.082(12) 0.17(4) 0.010(13) -0.16(4) -0.05(2)
H13E 0.100(19) 0.19(3) 0.063(10) 0.008(15) -0.011(12) 0.01(2)
H13F 0.12(2) 0.47(9) 0.069(11) -0.01(3) 0.013(15) -0.17(4)
C4 0.0356(4) 0.0219(4) 0.0345(4) 0.0004(4) -0.0025(4) 0.0016(4)
O3B 0.111(4) 0.0237(16) 0.056(3) -0.0018(16) -0.038(3) 0.005(3)
C12 0.0710(8) 0.0354(5) 0.0455(6) -0.0071(5) -0.0102(6) 0.0150(5)
H12 0.152(3) 0.0555(15) 0.0746(16) -0.0261(14) -0.0315(19) 0.0429(18)
O4 0.0441(7) 0.0495(7) 0.0767(9) -0.0259(7) -0.0143(7) -0.0015(6)
O5 0.0374(13) 0.0367(13) 0.0394(12) 0.0026(11) -0.0007(11) -0.0015(11)
O3A 0.066(3) 0.0281(16) 0.0470(18) 0.0045(13) -0.015(2) -0.015(2)
H2O 0.059(3) 0.047(3) 0.0382(18) -0.0040(18) 0.002(2) 0.010(2)
H1O 0.052(3) 0.043(3) 0.0393(18) 0.0037(17) -0.002(2) 0.0103(18)
H5A 0.073(3) 0.043(2) 0.054(2) 0.005(2) -0.003(2) -0.010(2)
H5B 0.044(2) 0.066(3) 0.049(2) 0.005(2) 0.0004(19) -0.001(2)

loop_
_geom_bond_atom_site_label_1
_geom_bond_atom_site_label_2
_geom_bond_distance
_geom_bond_site_symmetry_2
_geom_bond_publ_flag
Zn1 O1 2.126(3) . ?
Zn1 N1 2.1806(6) 4_565 ?
Zn1 N1 2.1806(6) 3_665 ?
Zn1 N1 2.1806(6) . ?
Zn1 N1 2.1806(6) 2_655 ?
Zn1 O2 2.211(3) . ?
S2 O4 1.4637(13) . ?
S2 O4 1.4637(13) 6_576 ?
S2 O4 1.4637(13) 3_675 ?
S2 O4 1.4637(13) 8_766 ?
O2 H2O 0.963(5) . ?
N3 C6 1.3532(12) . ?
N3 C7 1.4105(12) . ?
N3 N2 2.2790(10) . ?
N3 H3N 1.021(2) . ?
N2 C6 1.3700(13) . ?
N2 C4 1.3942(12) . ?
N2 H2N 1.017(2) . ?
C3 C2 1.3807(15) . ?
C3 C4 1.3938(13) . ?
C3 H3 1.082(2) . ?
C9 C8 1.3906(15) . ?
C9 C10 1.3927(16) . ?
C9 H9 1.079(3) . ?
C5 N1 1.3448(11) . ?
C5 C4 1.3979(12) . ?
C5 H5 1.075(2) . ?
N1 C1 1.3338(12) . ?
C10 C11 1.3862(16) . ?
C10 C13 1.5020(18) . ?
C1 C2 1.3872(14) . ?
C1 H1 1.082(3) . ?
C7 C12 1.3914(15) . ?
C7 C8 1.3929(13) . ?
C8 H8 1.084(3) . ?
C11 C12 1.3918(16) . ?
C11 H11 1.086(3) . ?
O1 H1O 0.977(4) . ?
C6 O3A 1.244(6) . ?
C6 O3B 1.251(6) . ?
C2 H2 1.084(3) . ?
C13 H13A 1.045(11) . ?
C13 H13B 1.062(10) . ?
C13 H13C 1.074(8) . ?
C13 H13D 1.05(3) . ?
C13 H13E 1.04(4) . ?
C13 H13F 0.93(3) . ?
C12 H12 1.077(3) . ?
O5 H5A 0.955(6) . ?
O5 H5B 0.973(7) . ?
